data_4317662
loop_
_publ_author_name
'Philip M. Almond'
'Thomas E. Albrecht-Schmitt'

_publ_contact_author
;
Prof. Thomas E. Albrecht-Schmitt
179 Chemistry Building
Department of Chemistry
Auburn University, AL
36849
;
_publ_contact_author_email ' albreth@auburn.edu '
_publ_contact_author_fax ' 334 844 6959 '
_publ_contact_author_phone ' 334 844 6948 '
_publ_section_title
;
 Hydrothermal Syntheses, Structures, and Properties of the New Uranyl
 Selenites Ag2(UO2)(SeO3)2, M[(UO2)(HSeO3)(SeO3)] (M = K, Rb, Cs, Tl), and
 Pb(UO2)(SeO3)2
;
_journal_name_full 'Inorganic Chemistry'
_journal_page_first 1177
_journal_page_last 1183
_journal_paper_doi 10.1021/ic0110732
_journal_volume 41
_journal_year 2002
_chemical_compound_source 'original synthesis'
_chemical_formula_structural Ag2(UO2)(SeO3)2
_chemical_formula_sum 'Ag2 O8 Se2 U'
_chemical_formula_weight 739.69
_chemical_name_systematic
;
   ?
;
_space_group_IT_number 14
_symmetry_cell_setting monoclinic
_symmetry_space_group_name_Hall '-P 2yn'
_symmetry_space_group_name_H-M 'P 1 21/n 1'
_atom_sites_solution_hydrogens geom
_atom_sites_solution_primary direct
_atom_sites_solution_secondary difmap
_audit_creation_method SHELXL
_cell_angle_alpha 90.00
_cell_angle_beta 96.796(2)
_cell_angle_gamma 90.00
_cell_formula_units_Z 4
_cell_length_a 5.8555(6)
_cell_length_b 6.5051(7)
_cell_length_c 21.164(2)
_cell_measurement_reflns_used all
_cell_measurement_temperature 293(2)
_cell_measurement_theta_max 28.38
_cell_measurement_theta_min 1.94
_cell_volume 800.49(14)
_computing_cell_refinement 'SMART, SAINT'
_computing_data_collection SMART
_computing_data_reduction SAINT
_computing_molecular_graphics 'SHELXP-93 (Sheldrick, 1993)'
_computing_publication_material 'SHELXCIF-93 (Sheldrick, 1993)'
_computing_structure_refinement 'SHELXL-93 (Sheldrick, 1993)'
_computing_structure_solution 'SHELXS-86 (Sheldrick, 1990)'
_diffrn_ambient_temperature 293(2)
_diffrn_measurement_device 'Bruker APEX'
_diffrn_measurement_method '0.3 wide w/ exposures'
_diffrn_radiation_monochromator graphite
_diffrn_radiation_source 'fine-focus sealed tube'
_diffrn_radiation_type MoK\a
_diffrn_radiation_wavelength 0.71073
_diffrn_reflns_av_R_equivalents 0.0455
_diffrn_reflns_av_sigmaI/netI 0.0546
_diffrn_reflns_limit_h_max 7
_diffrn_reflns_limit_h_min -7
_diffrn_reflns_limit_k_max 8
_diffrn_reflns_limit_k_min -8
_diffrn_reflns_limit_l_max 28
_diffrn_reflns_limit_l_min -28
_diffrn_reflns_number 6022
_diffrn_reflns_theta_max 28.38
_diffrn_reflns_theta_min 1.94
_diffrn_standards_decay_% 0
_diffrn_standards_interval_count na
_diffrn_standards_interval_time na
_diffrn_standards_number na
_exptl_absorpt_coefficient_mu 34.129
_exptl_absorpt_correction_T_max '0.374118 RATIO OF MIN/MAX'
_exptl_absorpt_correction_T_min '0.374118 RATIO OF MIN/MAX'
_exptl_absorpt_correction_type 'multiscan (SADABS)'
_exptl_crystal_colour 'dark yellow'
_exptl_crystal_density_diffrn 6.138
_exptl_crystal_density_meas ?
_exptl_crystal_density_method calcd
_exptl_crystal_description prism
_exptl_crystal_F_000 1272
_exptl_crystal_size_max 0.360
_exptl_crystal_size_mid 0.300
_exptl_crystal_size_min 0.280
_refine_diff_density_max 4.033
_refine_diff_density_min -6.466
_refine_diff_density_rms 0.672
_refine_ls_extinction_coef 0.0037(5)
_refine_ls_extinction_expression Fc^*^=kFc[1+0.001xFc^2^\l^3^/sin(2\q)]^-1/4^
_refine_ls_extinction_method SHELXL
_refine_ls_goodness_of_fit_all 1.112
_refine_ls_goodness_of_fit_obs 1.123
_refine_ls_hydrogen_treatment na
_refine_ls_matrix_type full
_refine_ls_number_parameters 119
_refine_ls_number_reflns 1945
_refine_ls_number_restraints 0
_refine_ls_restrained_S_all 1.112
_refine_ls_restrained_S_obs 1.123
_refine_ls_R_factor_all 0.0538
_refine_ls_R_factor_obs 0.0526
_refine_ls_shift/esd_max 0.000
_refine_ls_shift/esd_mean 0.000
_refine_ls_structure_factor_coef Fsqd
_refine_ls_weighting_details 'w=1/[\s^2^(Fo^2^)+(0.1000P)^2^+0.0000P] where P=(Fo^2^+2Fc^2^)/3'
_refine_ls_weighting_scheme calc
_refine_ls_wR_factor_all 0.1347
_refine_ls_wR_factor_obs 0.1334
_reflns_number_observed 1875
_reflns_number_total 1945
_reflns_observed_criterion >2sigma(I)
_cod_data_source_file ic0110732_1.cif
_cod_data_source_block 1
_cod_depositor_comments
;
The following automatic conversions were performed:

'_exptl_crystal_density_meas' value 'nm' was changed to '?' - the
value is perceived as not measured.

Automatic conversion script
Id: cif_fix_values 3008 2015-01-20 13:52:24Z robertas 

The following automatic conversions were performed:

'_refine_ls_weighting_scheme' value 'calc
w=1/[\s^2^(Fo^2^)+(0.1000P)^2^+0.0000P] where P=(Fo^2^+2Fc^2^)/3' was
changed to 'calc'. New tag '_refine_ls_weighting_details' was
created. The value of the new tag was set to
'w=1/[\s^2^(Fo^2^)+(0.1000P)^2^+0.0000P] where P=(Fo^2^+2Fc^2^)/3'.

Automatic conversion script
Id: cif_fix_values 3143 2015-03-26 13:38:13Z robertas 
;
_cod_database_code 4317662

loop_
_symmetry_equiv_pos_as_xyz
'x, y, z'
'-x+1/2, y+1/2, -z+1/2'
'-x, -y, -z'
'x-1/2, -y-1/2, z-1/2'

loop_
_atom_site_aniso_label
_atom_site_aniso_U_11
_atom_site_aniso_U_22
_atom_site_aniso_U_33
_atom_site_aniso_U_23
_atom_site_aniso_U_13
_atom_site_aniso_U_12
U1 0.0114(3) 0.0060(3) 0.0079(3) 0.00117(8) -0.00060(15) -0.00083(8)
Ag1 0.0234(5) 0.0778(9) 0.0221(5) -0.0066(4) -0.0017(4) -0.0060(4)
Ag2 0.0216(5) 0.0140(4) 0.0432(6) 0.0067(3) 0.0018(4) 0.0036(2)
Se1 0.0141(4) 0.0083(4) 0.0122(4) 0.0011(3) 0.0006(3) 0.0009(3)
Se2 0.0150(4) 0.0048(4) 0.0092(4) -0.0012(3) -0.0002(3) -0.0016(3)
O1 0.023(4) 0.015(3) 0.027(4) 0.000(3) -0.006(3) -0.007(3)
O2 0.035(4) 0.014(3) 0.014(3) 0.001(2) -0.005(3) 0.004(3)
O3 0.025(3) 0.012(3) 0.023(3) 0.007(3) 0.013(3) 0.003(3)
O4 0.018(3) 0.014(3) 0.020(3) -0.002(2) 0.000(2) 0.002(2)
O5 0.016(3) 0.015(3) 0.023(3) 0.007(3) -0.001(2) 0.006(3)
O6 0.021(3) 0.010(3) 0.021(3) -0.006(2) 0.001(2) 0.002(2)
O7 0.021(3) 0.011(3) 0.011(3) 0.002(2) 0.000(2) -0.004(2)
O8 0.021(3) 0.011(3) 0.013(3) 0.006(2) 0.005(2) -0.003(3)

loop_
_atom_site_label
_atom_site_type_symbol
_atom_site_fract_x
_atom_site_fract_y
_atom_site_fract_z
_atom_site_U_iso_or_equiv
_atom_site_thermal_displace_type
_atom_site_occupancy
_atom_site_calc_flag
_atom_site_refinement_flags
_atom_site_disorder_group
U1 U 0.57631(5) -0.40999(4) -0.144991(14) 0.0086(2) Uani 1 d . .
Ag1 Ag 0.1122(2) -0.9028(2) -0.15983(5) 0.0415(3) Uani 1 d . .
Ag2 Ag 0.28187(15) -0.10462(11) 0.04111(5) 0.0264(3) Uani 1 d . .
Se1 Se 0.76030(14) -0.34566(13) 0.02356(4) 0.0116(2) Uani 1 d . .
Se2 Se 0.57840(15) 0.06211(12) -0.22520(4) 0.0098(2) Uani 1 d . .
O1 O 0.8885(13) -0.1256(11) 0.0519(4) 0.0225(15) Uani 1 d . .
O2 O 0.6148(13) -0.2494(10) -0.0439(3) 0.0218(14) Uani 1 d . .
O3 O 0.5397(12) -0.3591(10) 0.0685(3) 0.0191(13) Uani 1 d . .
O4 O 0.2914(11) -0.3108(10) -0.1642(3) 0.0177(13) Uani 1 d . .
O5 O 0.8612(11) -0.5052(10) -0.1267(3) 0.0185(12) Uani 1 d . .
O6 O 0.4642(11) -0.7225(9) -0.1975(3) 0.0172(13) Uani 1 d . .
O7 O 0.6903(12) -0.0559(10) -0.1570(3) 0.0143(12) Uani 1 d . .
O8 O 0.8346(11) 0.1417(10) -0.2492(3) 0.0148(12) Uani 1 d . .

loop_
_atom_type_symbol
_atom_type_description
_atom_type_scat_dispersion_real
_atom_type_scat_dispersion_imag
_atom_type_scat_source
O O 0.0106 0.0060 'International Tables Vol C Tables 4.2.6.8 and 6.1.1.4'
Se Se -0.0929 2.2259 'International Tables Vol C Tables 4.2.6.8 and 6.1.1.4'
Ag Ag -0.8971 1.1015 'International Tables Vol C Tables 4.2.6.8 and 6.1.1.4'
U U -9.6767 9.6646 'International Tables Vol C Tables 4.2.6.8 and 6.1.1.4'

loop_
_geom_angle_atom_site_label_1
_geom_angle_atom_site_label_2
_geom_angle_atom_site_label_3
_geom_angle
_geom_angle_site_symmetry_1
_geom_angle_site_symmetry_3
_geom_angle_publ_flag
O5 U1 O4 179.0(3) . . ?
O5 U1 O3 88.2(3) . 3_645 ?
O4 U1 O3 92.8(3) . 3_645 ?
O5 U1 O2 88.3(3) . . ?
O4 U1 O2 91.9(3) . . ?
O3 U1 O2 70.5(2) 3_645 . ?
O5 U1 O6 90.2(3) . . ?
O4 U1 O6 90.2(3) . . ?
O3 U1 O6 72.0(2) 3_645 . ?
O2 U1 O6 142.5(2) . . ?
O5 U1 O8 87.1(3) . 2_644 ?
O4 U1 O8 92.1(3) . 2_644 ?
O3 U1 O8 147.7(2) 3_645 2_644 ?
O2 U1 O8 141.2(2) . 2_644 ?
O6 U1 O8 76.1(2) . 2_644 ?
O5 U1 O7 95.2(3) . . ?
O4 U1 O7 83.9(3) . . ?
O3 U1 O7 141.4(2) 3_645 . ?
O2 U1 O7 71.2(2) . . ?
O6 U1 O7 146.2(2) . . ?
O8 U1 O7 70.9(2) 2_644 . ?
O1 Ag1 O8 134.9(2) 3_645 1_445 ?
O1 Ag1 O6 111.5(2) 3_645 . ?
O8 Ag1 O6 101.3(2) 1_445 . ?
O3 Ag2 O1 124.3(2) . 1_455 ?
O3 Ag2 O2 122.7(3) . 3_655 ?
O1 Ag2 O2 107.7(2) 1_455 3_655 ?
O3 Ag2 O1 143.6(3) . 3_655 ?
O1 Ag2 O1 79.2(3) 1_455 3_655 ?
O2 Ag2 O1 62.0(2) 3_655 3_655 ?
O1 Se1 O2 98.2(4) . . ?
O1 Se1 O3 100.4(4) . . ?
O2 Se1 O3 98.7(4) . . ?
O6 Se2 O7 102.1(3) 1_565 . ?
O6 Se2 O8 104.4(3) 1_565 . ?
O7 Se2 O8 97.2(3) . . ?
Se1 O1 Ag1 111.6(4) . 3_645 ?
Se1 O1 Ag2 114.5(4) . 1_655 ?
Ag1 O1 Ag2 102.1(3) 3_645 1_655 ?
Se1 O1 Ag2 96.1(3) . 3_655 ?
Ag1 O1 Ag2 131.9(3) 3_645 3_655 ?
Ag2 O1 Ag2 100.8(3) 1_655 3_655 ?
Se1 O2 U1 125.7(3) . . ?
Se1 O2 Ag2 103.7(3) . 3_655 ?
U1 O2 Ag2 116.5(3) . 3_655 ?
Se1 O3 Ag2 110.3(3) . . ?
Se1 O3 U1 135.8(4) . 3_645 ?
Ag2 O3 U1 113.7(3) . 3_645 ?
Se2 O6 U1 140.8(4) 1_545 . ?
Se2 O6 Ag1 95.4(3) 1_545 . ?
U1 O6 Ag1 115.6(3) . . ?
Se2 O7 U1 115.9(3) . . ?
Se2 O8 Ag1 105.5(3) . 1_665 ?
Se2 O8 U1 122.1(3) . 2_654 ?
Ag1 O8 U1 122.0(3) 1_665 2_654 ?

loop_
_geom_bond_atom_site_label_1
_geom_bond_atom_site_label_2
_geom_bond_distance
_geom_bond_site_symmetry_2
_geom_bond_publ_flag
U1 O5 1.778(6) . ?
U1 O4 1.790(6) . ?
U1 O3 2.366(6) 3_645 ?
U1 O2 2.368(7) . ?
U1 O6 2.372(6) . ?
U1 O8 2.381(6) 2_644 ?
U1 O7 2.420(6) . ?
Ag1 O1 2.292(8) 3_645 ?
Ag1 O8 2.362(7) 1_445 ?
Ag1 O6 2.578(7) . ?
Ag2 O3 2.269(7) . ?
Ag2 O1 2.346(8) 1_455 ?
Ag2 O2 2.380(7) 3_655 ?
Ag2 O1 2.578(8) 3_655 ?
Se1 O1 1.693(7) . ?
Se1 O2 1.693(7) . ?
Se1 O3 1.695(6) . ?
Se2 O6 1.688(6) 1_565 ?
Se2 O7 1.697(6) . ?
Se2 O8 1.720(6) . ?
O1 Ag1 2.292(8) 3_645 ?
O1 Ag2 2.346(8) 1_655 ?
O1 Ag2 2.578(8) 3_655 ?
O2 Ag2 2.380(7) 3_655 ?
O3 U1 2.366(6) 3_645 ?
O6 Se2 1.688(6) 1_545 ?
O8 Ag1 2.362(7) 1_665 ?
O8 U1 2.381(6) 2_654 ?
